data_4020484
loop_
_publ_author_name
'Jye-Shane Yang'
'Yan-Duo Lin'
'Ya-Ho Chang'
'Shin-Shin Wang'

_journal_name_full 'Journal of Organic Chemistry'
_journal_page_first 6066
_journal_page_last 6073
_journal_paper_doi 10.1021/jo0509049
_journal_volume 70
_journal_year 2005
_chemical_formula_sum 'C19 H18.5 Cl2 N3.5 Zn'
_chemical_formula_weight 432.14
_space_group_IT_number 15
_symmetry_cell_setting monoclinic
_symmetry_space_group_name_Hall '-C 2yc'
_symmetry_space_group_name_H-M 'C 1 2/c 1'
_cell_angle_alpha 90.00
_cell_angle_beta 99.261(1)
_cell_angle_gamma 90.00
_cell_formula_units_Z 8
_cell_length_a 13.7371(7)
_cell_length_b 8.9665(5)
_cell_length_c 32.7695(17)
_cell_measurement_temperature 295(2)
_cell_volume 3983.7(4)
_diffrn_ambient_temperature 295(2)
_exptl_crystal_density_diffrn 1.441
_cod_depositor_comments
;
The following automatic conversions were performed:
'_symmetry_cell_setting' value 'Monoclinic' changed to 'monoclinic'
according to '/home/saulius/struct/CIF-dictionaries/cif_core.dic'
dictionary named 'cif_core.dic' version 2.4.1 from 2010-06-29.

Automatic conversion script
Id: cif_fix_enum 1527 2010-12-29 10:47:43Z saulius 
;
_cod_original_sg_symbol_H-M 'C 2/c'
_cod_original_formula_sum 'C19 H18.50 Cl2 N3.50 Zn'
_cod_database_code 4020484

loop_
_symmetry_equiv_pos_as_xyz
'x, y, z'
'-x, y, -z+1/2'
'x+1/2, y+1/2, z'
'-x+1/2, y+1/2, -z+1/2'
'-x, -y, -z'
'x, -y, z-1/2'
'-x+1/2, -y+1/2, -z'
'x+1/2, -y+1/2, z-1/2'

loop_
_atom_site_label
_atom_site_type_symbol
_atom_site_fract_x
_atom_site_fract_y
_atom_site_fract_z
_atom_site_U_iso_or_equiv
_atom_site_adp_type
_atom_site_occupancy
_atom_site_symmetry_multiplicity
_atom_site_calc_flag
_atom_site_refinement_flags
_atom_site_disorder_assembly
_atom_site_disorder_group
Zn1 Zn 0.691351(13) 0.10437(2) 0.579730(6) 0.04315(8) Uani 1 1 d . . .
Cl1 Cl 0.83600(3) 0.01564(5) 0.609915(16) 0.05514(13) Uani 1 1 d . . .
Cl2 Cl 0.68542(5) 0.33885(6) 0.55964(2) 0.07412(17) Uani 1 1 d . . .
N1 N 0.57535(10) 0.06578(15) 0.61007(4) 0.0393(3) Uani 1 1 d . . .
N2 N 0.63617(10) -0.04928(16) 0.53631(4) 0.0427(3) Uani 1 1 d . . .
N3 N 0.58667(10) -0.18546(14) 0.59051(4) 0.0385(3) Uani 1 1 d . . .
N4 N 0.5000 -0.7604(4) 0.7500 0.0942(10) Uani 1 2 d S . .
C1 C 0.52963(14) 0.17667(19) 0.62725(6) 0.0481(4) Uani 1 1 d . . .
C2 C 0.44547(15) 0.1539(2) 0.64401(6) 0.0528(4) Uani 1 1 d . . .
C3 C 0.40551(14) 0.0129(2) 0.64245(6) 0.0536(4) Uani 1 1 d . . .
C4 C 0.45071(13) -0.10197(18) 0.62446(6) 0.0464(4) Uani 1 1 d . . .
C5 C 0.53613(11) -0.07161(17) 0.60839(5) 0.0363(3) Uani 1 1 d . . .
C6 C 0.65095(15) -0.0372(2) 0.49675(6) 0.0554(5) Uani 1 1 d . . .
C7 C 0.63425(18) -0.1521(3) 0.46944(6) 0.0662(5) Uani 1 1 d . . .
C8 C 0.59874(18) -0.2838(3) 0.48232(6) 0.0660(6) Uani 1 1 d . . .
C9 C 0.57999(15) -0.2976(2) 0.52225(6) 0.0538(4) Uani 1 1 d . . .
C10 C 0.60028(11) -0.17687(18) 0.54883(5) 0.0388(3) Uani 1 1 d . . .
C11 C 0.58755(13) -0.33463(18) 0.60958(5) 0.0443(4) Uani 1 1 d . . .
C12 C 0.62381(12) -0.32843(17) 0.65563(5) 0.0403(3) Uani 1 1 d . . .
C13 C 0.70495(13) -0.2422(2) 0.67158(6) 0.0504(4) Uani 1 1 d . . .
C14 C 0.74046(15) -0.2417(2) 0.71349(7) 0.0597(5) Uani 1 1 d . . .
C15 C 0.69679(16) -0.3264(2) 0.74080(6) 0.0582(5) Uani 1 1 d . . .
C16 C 0.61663(17) -0.4134(3) 0.72477(7) 0.0613(5) Uani 1 1 d . . .
C17 C 0.58066(14) -0.4142(2) 0.68269(6) 0.0524(4) Uani 1 1 d . . .
C18 C 0.7365(3) -0.3195(4) 0.78659(8) 0.0916(9) Uani 1 1 d . . .
C19 C 0.5000 -0.8852(5) 0.7500 0.0809(10) Uani 1 2 d S . .
C20 C 0.5000 -1.0441(7) 0.7500 0.156(3) Uani 1 2 d S . .
H1A H 0.5603 0.2770 0.6284 0.080 Uiso 1 1 d . . .
H2A H 0.4191 0.2370 0.6582 0.080 Uiso 1 1 d . . .
H3A H 0.3418 -0.0108 0.6522 0.080 Uiso 1 1 d . . .
H4A H 0.4188 -0.2036 0.6224 0.080 Uiso 1 1 d . . .
H6A H 0.6787 0.0572 0.4898 0.080 Uiso 1 1 d . . .
H7A H 0.6504 -0.1358 0.4425 0.080 Uiso 1 1 d . . .
H8A H 0.5838 -0.3690 0.4634 0.080 Uiso 1 1 d . . .
H9A H 0.5533 -0.3952 0.5319 0.080 Uiso 1 1 d . . .
H11A H 0.5243 -0.3836 0.6032 0.080 Uiso 1 1 d . . .
H11B H 0.6369 -0.3945 0.5986 0.080 Uiso 1 1 d . . .
H13A H 0.7325 -0.1872 0.6530 0.080 Uiso 1 1 d . . .
H14A H 0.7996 -0.1766 0.7231 0.080 Uiso 1 1 d . . .
H16A H 0.5904 -0.4725 0.7446 0.080 Uiso 1 1 d . . .
H17A H 0.5245 -0.4765 0.6733 0.080 Uiso 1 1 d . . .
H18A H 0.6922 -0.3558 0.7977 0.080 Uiso 1 1 d . . .
H18B H 0.7656 -0.2266 0.7965 0.080 Uiso 1 1 d . . .
H18C H 0.7882 -0.4132 0.7975 0.080 Uiso 1 1 d . . .
H20A H 0.4877 -1.1155 0.7304 0.080 Uiso 0.50 1 d P . .
H20B H 0.5172 -1.0827 0.7774 0.080 Uiso 0.50 1 d P . .
H20C H 0.5683 -1.0424 0.7469 0.080 Uiso 0.50 1 d P . .

loop_
_atom_site_aniso_label
_atom_site_aniso_U_11
_atom_site_aniso_U_22
_atom_site_aniso_U_33
_atom_site_aniso_U_23
_atom_site_aniso_U_13
_atom_site_aniso_U_12
Zn1 0.04346(12) 0.03401(12) 0.05320(14) -0.00018(7) 0.01143(9) -0.00503(7)
Cl1 0.0420(2) 0.0538(3) 0.0684(3) 0.0059(2) 0.00539(19) -0.00553(17)
Cl2 0.0844(4) 0.0375(3) 0.1080(5) 0.0153(3) 0.0381(3) 0.0006(2)
N1 0.0421(7) 0.0328(6) 0.0435(7) -0.0011(5) 0.0083(5) 0.0005(5)
N2 0.0460(7) 0.0447(8) 0.0378(7) 0.0023(6) 0.0080(5) -0.0041(6)
N3 0.0479(7) 0.0293(6) 0.0400(7) 0.0014(5) 0.0125(5) 0.0013(5)
N4 0.093(2) 0.084(2) 0.103(3) 0.000 0.0055(19) 0.000
C1 0.0561(10) 0.0380(9) 0.0504(9) -0.0046(7) 0.0090(8) 0.0041(7)
C2 0.0592(10) 0.0515(10) 0.0494(9) -0.0012(8) 0.0144(8) 0.0150(8)
C3 0.0499(9) 0.0588(11) 0.0560(10) 0.0072(8) 0.0207(8) 0.0092(8)
C4 0.0437(9) 0.0426(9) 0.0551(10) 0.0059(7) 0.0142(7) 0.0003(6)
C5 0.0389(7) 0.0344(7) 0.0354(7) 0.0025(6) 0.0052(6) 0.0022(6)
C6 0.0585(11) 0.0671(13) 0.0411(9) 0.0080(8) 0.0090(8) -0.0056(9)
C7 0.0743(13) 0.0879(16) 0.0363(9) 0.0005(10) 0.0088(9) 0.0016(12)
C8 0.0808(14) 0.0718(15) 0.0431(10) -0.0166(9) 0.0035(9) -0.0018(11)
C9 0.0649(11) 0.0469(10) 0.0480(9) -0.0092(8) 0.0043(8) -0.0065(8)
C10 0.0382(7) 0.0392(8) 0.0382(7) -0.0006(6) 0.0042(6) 0.0011(6)
C11 0.0537(9) 0.0313(8) 0.0488(9) 0.0026(6) 0.0105(7) -0.0003(6)
C12 0.0406(8) 0.0329(8) 0.0485(8) 0.0064(6) 0.0108(6) 0.0041(6)
C13 0.0449(9) 0.0527(10) 0.0538(10) 0.0138(8) 0.0087(7) -0.0045(7)
C14 0.0548(10) 0.0607(12) 0.0606(11) 0.0111(9) 0.0001(9) -0.0082(9)
C15 0.0684(12) 0.0555(11) 0.0493(10) 0.0091(8) 0.0052(9) 0.0068(9)
C16 0.0630(12) 0.0663(13) 0.0573(11) 0.0220(9) 0.0180(9) -0.0015(10)
C17 0.0513(10) 0.0466(9) 0.0600(11) 0.0128(8) 0.0113(8) -0.0073(7)
C18 0.120(2) 0.094(2) 0.0565(13) 0.0124(13) 0.0009(14) -0.0081(17)
C19 0.088(3) 0.087(3) 0.064(2) 0.000 -0.0022(18) 0.000
C20 0.280(9) 0.084(4) 0.096(4) 0.000 0.003(5) 0.000

loop_
_geom_bond_atom_site_label_1
_geom_bond_atom_site_label_2
_geom_bond_distance
_geom_bond_site_symmetry_2
_geom_bond_publ_flag
Zn1 N2 2.0371(14) . ?
Zn1 N1 2.0390(14) . ?
Zn1 Cl2 2.2007(5) . ?
Zn1 Cl1 2.2197(5) . ?
N1 C5 1.342(2) . ?
N1 C1 1.347(2) . ?
N2 C10 1.336(2) . ?
N2 C6 1.348(2) . ?
N3 C10 1.410(2) . ?
N3 C5 1.414(2) . ?
N3 C11 1.476(2) . ?
N4 C19 1.118(5) . ?
C1 C2 1.373(3) . ?
C2 C3 1.376(3) . ?
C3 C4 1.383(3) . ?
C4 C5 1.388(2) . ?
C6 C7 1.359(3) . ?
C7 C8 1.370(3) . ?
C8 C9 1.379(3) . ?
C9 C10 1.389(2) . ?
C11 C12 1.512(2) . ?
C12 C17 1.378(2) . ?
C12 C13 1.388(2) . ?
C13 C14 1.382(3) . ?
C14 C15 1.382(3) . ?
C15 C16 1.382(3) . ?
C15 C18 1.513(3) . ?
C16 C17 1.388(3) . ?
C19 C20 1.425(7) . ?
